data_1562425
loop_
_publ_author_name
'Wedal, Justin C.'
'Barlow, Jeffrey M.'
'Ziller, Joseph W.'
'Yang, Jenny Y.'
'Evans, William J.'

_publ_section_title
;
 Electrochemical Studies of Tris(cyclopentadienyl) Thorium and Uranium
 Complexes in the +2, +3, and +4 Oxidation States
;
_journal_name_full 'Chemical Science'
_journal_paper_doi 10.1039/D1SC01906F
_journal_year 2021
_chemical_formula_sum 'C57 H111 Na O12 Si6 Th'
_chemical_formula_weight 1412.02
_space_group_crystal_system triclinic
_space_group_IT_number 2
_space_group_name_Hall '-P 1'
_space_group_name_H-M_alt 'P -1'
_atom_sites_solution_hydrogens geom
_atom_sites_solution_primary direct
_atom_sites_solution_secondary difmap
_audit_creation_method SHELXL-2014/7
_audit_update_record
;
2021-03-07 deposited with the CCDC.	2021-05-07 downloaded from the CCDC.
;
_cell_angle_alpha 74.4602(14)
_cell_angle_beta 84.1350(14)
_cell_angle_gamma 83.5214(14)
_cell_formula_units_Z 2
_cell_length_a 13.8938(13)
_cell_length_b 14.4588(13)
_cell_length_c 18.3420(17)
_cell_measurement_reflns_used 9908
_cell_measurement_temperature 133(2)
_cell_measurement_theta_max 25.63
_cell_measurement_theta_min 2.31
_cell_volume 3517.3(6)
_computing_cell_refinement 'Bruker SAINT 8.34a, 2013'
_computing_data_collection 'Bruker APEX2 2014.11-0, 2014'
_computing_data_reduction 'Bruker SAINT 8.34a, 2013'
_computing_molecular_graphics 'Bruker SHELXTL'
_computing_publication_material 'Bruker SHELXTL'
_computing_structure_refinement 'SHELXL-2014/7 (Sheldrick, 2014)'
_computing_structure_solution 'Bruker SHELXTL 2014/4'
_diffrn_ambient_temperature 133(2)
_diffrn_measured_fraction_theta_full 1.000
_diffrn_measured_fraction_theta_max 1.000
_diffrn_measurement_device_type 'Bruker SMART APEX II CCD'
_diffrn_measurement_method '\f and \w scans'
_diffrn_radiation_type MoK\a
_diffrn_radiation_wavelength 0.71073
_diffrn_reflns_av_R_equivalents 0.0464
_diffrn_reflns_av_unetI/netI 0.0516
_diffrn_reflns_Laue_measured_fraction_full 1.000
_diffrn_reflns_Laue_measured_fraction_max 1.000
_diffrn_reflns_limit_h_max 16
_diffrn_reflns_limit_h_min -16
_diffrn_reflns_limit_k_max 17
_diffrn_reflns_limit_k_min -17
_diffrn_reflns_limit_l_max 22
_diffrn_reflns_limit_l_min -22
_diffrn_reflns_number 39152
_diffrn_reflns_point_group_measured_fraction_full 1.000
_diffrn_reflns_point_group_measured_fraction_max 1.000
_diffrn_reflns_theta_full 25.242
_diffrn_reflns_theta_max 25.350
_diffrn_reflns_theta_min 1.156
_diffrn_source 'fine-focus sealed tube'
_exptl_absorpt_coefficient_mu 2.280
_exptl_absorpt_correction_T_max 0.6465
_exptl_absorpt_correction_T_min 0.5424
_exptl_absorpt_correction_type multi-scan
_exptl_absorpt_process_details 'Bruker SADABS 2014/5'
_exptl_crystal_colour red
_exptl_crystal_density_diffrn 1.333
_exptl_crystal_density_meas ?
_exptl_crystal_density_method not_measured
_exptl_crystal_description irregular
_exptl_crystal_F_000 1468
_exptl_crystal_size_max 0.289
_exptl_crystal_size_mid 0.258
_exptl_crystal_size_min 0.153
_refine_diff_density_max 2.464
_refine_diff_density_min -2.311
_refine_diff_density_rms 0.130
_refine_ls_extinction_method none
_refine_ls_goodness_of_fit_ref 1.044
_refine_ls_hydrogen_treatment constr
_refine_ls_matrix_type full
_refine_ls_number_parameters 598
_refine_ls_number_reflns 12873
_refine_ls_number_restraints 36
_refine_ls_restrained_S_all 1.053
_refine_ls_R_factor_all 0.0608
_refine_ls_R_factor_gt 0.0479
_refine_ls_shift/su_max 0.001
_refine_ls_shift/su_mean 0.000
_refine_ls_structure_factor_coef Fsqd
_refine_ls_weighting_details 'w=1/[\s^2^(Fo^2^)+(0.0628P)^2^+10.9936P] where P=(Fo^2^+2Fc^2^)/3'
_refine_ls_weighting_scheme calc
_refine_ls_wR_factor_gt 0.1153
_refine_ls_wR_factor_ref 0.1218
_reflns_Friedel_coverage 0.000
_reflns_number_gt 10989
_reflns_number_total 12873
_reflns_threshold_expression 'I > 2\s(I)'
_cod_data_source_file d1sc01906f2.cif
_cod_data_source_block jcw35
_cod_depositor_comments
;
The following automatic conversions were performed:

data item '_exptl_crystal_density_meas' value 'not_measured' was
changed to '?' -- the value is perceived as not measured.

Automatic conversion script
Id: cif_fix_values 7556 2019-12-06 15:28:31Z antanas 
;
_cod_database_code 1562425
_shelx_shelxl_version_number 2014/7
_shelx_space_group_comment
; 
The symmetry employed for this shelxl refinement is uniquely defined 
by the following loop, which should always be used as a source of 
symmetry information in preference to the above space-group names. 
They are only intended as comments. 
;
_shelx_estimated_absorpt_t_min 0.559
_shelx_estimated_absorpt_t_max 0.722
_exptl_absorpt_special_details
; 
Reflections not merged 
42680 Corrected reflections written to file jcw35s.hkl 
Estimated minimum and maximum transmission:  0.5424  0.6465 
The ratio (0.8390) of these values is more reliable than their absolute values 
Additional spherical absorption correction applied with mu*r =  0.3000 
Lambda/2 correction factor = 0.00150 
;

loop_
_space_group_symop_operation_xyz
'x, y, z'
'-x, -y, -z'

loop_
_atom_site_label
_atom_site_type_symbol
_atom_site_fract_x
_atom_site_fract_y
_atom_site_fract_z
_atom_site_U_iso_or_equiv
_atom_site_adp_type
_atom_site_occupancy
_atom_site_site_symmetry_order
_atom_site_calc_flag
_atom_site_refinement_flags_posn
_atom_site_refinement_flags_adp
_atom_site_refinement_flags_occupancy
_atom_site_disorder_assembly
_atom_site_disorder_group
Th1 Th 0.26895(2) 0.79096(2) 0.31406(2) 0.02280(8) Uani 1 1 d . . . . .
Si1 Si 0.03784(13) 0.76899(16) 0.48753(10) 0.0425(5) Uani 1 1 d . . . . .
Si2 Si 0.32582(15) 1.03780(14) 0.38050(11) 0.0400(4) Uani 1 1 d . . . . .
Si3 Si 0.58098(13) 0.76894(16) 0.29525(11) 0.0441(5) Uani 1 1 d . . . . .
Si4 Si 0.31514(14) 0.48401(13) 0.40460(11) 0.0429(5) Uani 1 1 d . . . . .
Si5 Si 0.31290(14) 0.97002(12) 0.08579(9) 0.0342(4) Uani 1 1 d . . . . .
Si6 Si 0.03811(13) 0.70049(13) 0.22210(10) 0.0333(4) Uani 1 1 d . . . . .
C1 C 0.1587(4) 0.8086(5) 0.4481(3) 0.0335(14) Uani 1 1 d . . . . .
C2 C 0.1786(4) 0.9030(4) 0.4058(3) 0.0306(14) Uani 1 1 d . . . . .
H2A H 0.1308 0.9505 0.3818 0.037 Uiso 1 1 calc R U . . .
C3 C 0.2794(5) 0.9185(5) 0.4034(3) 0.0340(14) Uani 1 1 d . . . . .
C4 C 0.3215(5) 0.8278(5) 0.4467(3) 0.0341(14) Uani 1 1 d . . . . .
H4A H 0.3883 0.8136 0.4559 0.041 Uiso 1 1 calc R U . . .
C5 C 0.2511(4) 0.7640(5) 0.4731(3) 0.0318(14) Uani 1 1 d . . . . .
H5A H 0.2623 0.6998 0.5034 0.038 Uiso 1 1 calc R U . . .
C6 C 0.0023(6) 0.8126(7) 0.5752(4) 0.071(3) Uani 1 1 d . . . . .
H6A H -0.0606 0.7902 0.5978 0.106 Uiso 1 1 calc R U . . .
H6B H -0.0024 0.8832 0.5616 0.106 Uiso 1 1 calc R U . . .
H6C H 0.0516 0.7872 0.6118 0.106 Uiso 1 1 calc R U . . .
C7 C 0.0385(6) 0.6350(6) 0.5141(4) 0.058(2) Uani 1 1 d . . . . .
H7A H -0.0279 0.6170 0.5296 0.086 Uiso 1 1 calc R U . . .
H7B H 0.0798 0.6072 0.5562 0.086 Uiso 1 1 calc R U . . .
H7C H 0.0639 0.6104 0.4703 0.086 Uiso 1 1 calc R U . . .
C8 C -0.0597(5) 0.8277(7) 0.4217(4) 0.056(2) Uani 1 1 d . . . . .
H8A H -0.1228 0.8067 0.4453 0.084 Uiso 1 1 calc R U . . .
H8B H -0.0458 0.8090 0.3738 0.084 Uiso 1 1 calc R U . . .
H8C H -0.0612 0.8979 0.4116 0.084 Uiso 1 1 calc R U . . .
C9 C 0.4558(6) 1.0416(6) 0.3438(6) 0.073(3) Uani 1 1 d . . . . .
H9A H 0.4719 1.1087 0.3273 0.109 Uiso 1 1 calc R U . . .
H9B H 0.4668 1.0127 0.3007 0.109 Uiso 1 1 calc R U . . .
H9C H 0.4971 1.0053 0.3841 0.109 Uiso 1 1 calc R U . . .
C10 C 0.3103(9) 1.0819(6) 0.4687(5) 0.078(3) Uani 1 1 d . . . . .
H10A H 0.3220 1.1502 0.4556 0.117 Uiso 1 1 calc R U . . .
H10B H 0.3568 1.0446 0.5046 0.117 Uiso 1 1 calc R U . . .
H10C H 0.2440 1.0740 0.4919 0.117 Uiso 1 1 calc R U . . .
C11 C 0.2509(6) 1.1264(5) 0.3105(4) 0.0482(18) Uani 1 1 d . . . . .
H11A H 0.2658 1.1918 0.3081 0.072 Uiso 1 1 calc R U . . .
H11B H 0.1818 1.1199 0.3262 0.072 Uiso 1 1 calc R U . . .
H11C H 0.2655 1.1141 0.2604 0.072 Uiso 1 1 calc R U . . .
C12 C 0.4633(4) 0.7187(5) 0.3002(4) 0.0348(15) Uani 1 1 d . . . . .
C13 C 0.4191(4) 0.6554(4) 0.3659(4) 0.0336(14) Uani 1 1 d . . . . .
H13A H 0.4326 0.6506 0.4166 0.040 Uiso 1 1 calc R U . . .
C14 C 0.3523(4) 0.6004(4) 0.3453(3) 0.0327(14) Uani 1 1 d . . . . .
C15 C 0.3567(4) 0.6308(4) 0.2647(4) 0.0326(14) Uani 1 1 d . . . . .
H15A H 0.3204 0.6069 0.2336 0.039 Uiso 1 1 calc R U . . .
C16 C 0.4219(4) 0.7007(5) 0.2380(3) 0.0338(15) Uani 1 1 d . . . . .
H16A H 0.4367 0.7317 0.1861 0.041 Uiso 1 1 calc R U . . .
C17 C 0.6792(6) 0.6746(8) 0.2815(5) 0.075(3) Uani 1 1 d . . . . .
H17A H 0.7426 0.6996 0.2785 0.112 Uiso 1 1 calc R U . . .
H17B H 0.6717 0.6574 0.2344 0.112 Uiso 1 1 calc R U . . .
H17C H 0.6748 0.6174 0.3244 0.112 Uiso 1 1 calc R U . . .
C18 C 0.5962(6) 0.8767(7) 0.2126(5) 0.066(3) Uani 1 1 d . . . . .
H18A H 0.6561 0.9049 0.2156 0.099 Uiso 1 1 calc R U . . .
H18B H 0.5406 0.9246 0.2137 0.099 Uiso 1 1 calc R U . . .
H18C H 0.5998 0.8569 0.1652 0.099 Uiso 1 1 calc R U . . .
C19 C 0.6016(5) 0.7969(6) 0.3857(4) 0.0524(19) Uani 1 1 d . . . . .
H19A H 0.6676 0.8160 0.3829 0.079 Uiso 1 1 calc R U . . .
H19B H 0.5934 0.7397 0.4281 0.079 Uiso 1 1 calc R U . . .
H19C H 0.5546 0.8498 0.3937 0.079 Uiso 1 1 calc R U . . .
C20 C 0.2870(7) 0.4837(6) 0.5061(4) 0.070(3) Uani 1 1 d . . . . .
H20A H 0.2732 0.4188 0.5358 0.105 Uiso 1 1 calc R U . . .
H20B H 0.2302 0.5291 0.5107 0.105 Uiso 1 1 calc R U . . .
H20C H 0.3429 0.5031 0.5252 0.105 Uiso 1 1 calc R U . . .
C21 C 0.2112(6) 0.4424(6) 0.3671(6) 0.067(3) Uani 1 1 d . . . . .
H21A H 0.1968 0.3785 0.3986 0.101 Uiso 1 1 calc R U . . .
H21B H 0.2289 0.4390 0.3147 0.101 Uiso 1 1 calc R U . . .
H21C H 0.1536 0.4881 0.3684 0.101 Uiso 1 1 calc R U . . .
C22 C 0.4220(5) 0.3929(5) 0.4006(4) 0.0489(19) Uani 1 1 d . . . . .
H22A H 0.4041 0.3287 0.4289 0.073 Uiso 1 1 calc R U . . .
H22B H 0.4765 0.4094 0.4232 0.073 Uiso 1 1 calc R U . . .
H22C H 0.4410 0.3931 0.3476 0.073 Uiso 1 1 calc R U . . .
C23 C 0.2350(4) 0.9027(4) 0.1656(3) 0.0289(13) Uani 1 1 d . . . . .
C24 C 0.2056(4) 0.8096(4) 0.1725(3) 0.0288(13) Uani 1 1 d . . . . .
H24A H 0.2383 0.7644 0.1471 0.035 Uiso 1 1 calc R U . . .
C25 C 0.1191(4) 0.7928(4) 0.2236(3) 0.0291(13) Uani 1 1 d . . . . .
C26 C 0.0970(4) 0.8798(4) 0.2467(3) 0.0294(13) Uani 1 1 d . . . . .
H26A H 0.0431 0.8921 0.2801 0.035 Uiso 1 1 calc R U . . .
C27 C 0.1656(4) 0.9442(4) 0.2132(3) 0.0274(13) Uani 1 1 d . . . . .
H27A H 0.1662 1.0065 0.2209 0.033 Uiso 1 1 calc R U . . .
C28 C 0.3544(6) 1.0771(5) 0.1086(4) 0.0511(19) Uani 1 1 d . . . . .
H28A H 0.3968 1.1108 0.0660 0.077 Uiso 1 1 calc R U . . .
H28B H 0.3903 1.0557 0.1543 0.077 Uiso 1 1 calc R U . . .
H28C H 0.2978 1.1209 0.1174 0.077 Uiso 1 1 calc R U . . .
C29 C 0.2392(6) 1.0142(5) 0.0008(4) 0.0477(18) Uani 1 1 d . . . . .
H29A H 0.2777 1.0542 -0.0411 0.072 Uiso 1 1 calc R U . . .
H29B H 0.1803 1.0524 0.0137 0.072 Uiso 1 1 calc R U . . .
H29C H 0.2212 0.9589 -0.0145 0.072 Uiso 1 1 calc R U . . .
C30 C 0.4186(5) 0.8931(5) 0.0552(4) 0.0402(16) Uani 1 1 d . . . . .
H30A H 0.4458 0.9265 0.0048 0.060 Uiso 1 1 calc R U . . .
H30B H 0.3969 0.8317 0.0532 0.060 Uiso 1 1 calc R U . . .
H30C H 0.4685 0.8808 0.0916 0.060 Uiso 1 1 calc R U . . .
C31 C -0.0643(6) 0.7613(6) 0.1616(5) 0.057(2) Uani 1 1 d . . . . .
H31A H -0.1040 0.7126 0.1552 0.086 Uiso 1 1 calc R U . . .
H31B H -0.0376 0.7971 0.1118 0.086 Uiso 1 1 calc R U . . .
H31C H -0.1046 0.8060 0.1864 0.086 Uiso 1 1 calc R U . . .
C32 C 0.1072(6) 0.6110(6) 0.1749(5) 0.055(2) Uani 1 1 d . . . . .
H32A H 0.0624 0.5686 0.1654 0.083 Uiso 1 1 calc R U . . .
H32B H 0.1563 0.5724 0.2080 0.083 Uiso 1 1 calc R U . . .
H32C H 0.1393 0.6451 0.1267 0.083 Uiso 1 1 calc R U . . .
C33 C -0.0216(5) 0.6358(5) 0.3143(4) 0.0423(16) Uani 1 1 d . . . . .
H33A H -0.0594 0.5867 0.3062 0.063 Uiso 1 1 calc R U . . .
H33B H -0.0649 0.6818 0.3357 0.063 Uiso 1 1 calc R U . . .
H33C H 0.0281 0.6049 0.3495 0.063 Uiso 1 1 calc R U . . .
Na1 Na 0.82850(17) 0.25684(19) 0.18481(14) 0.0370(6) Uani 1 1 d . . . . .
O1 O 0.7628(3) 0.3991(4) 0.2420(3) 0.0434(11) Uani 1 1 d . . . . .
O2 O 0.7124(3) 0.2171(3) 0.3014(3) 0.0449(12) Uani 1 1 d . . . . .
O3 O 0.8306(6) 0.0760(4) 0.2618(3) 0.087(2) Uani 1 1 d . . . . .
O4 O 0.8717(4) 0.1285(4) 0.1094(3) 0.0541(14) Uani 1 1 d . . . . .
O5 O 1.0074(4) 0.2503(4) 0.1192(3) 0.0530(13) Uani 1 1 d . . . . .
O6 O 0.9542(3) 0.3303(3) 0.2360(3) 0.0388(10) Uani 1 1 d . . . . .
C34 C 0.6654(5) 0.3840(5) 0.2693(4) 0.0443(17) Uiso 1 1 d . . . . .
H34A H 0.6274 0.3855 0.2261 0.053 Uiso 1 1 calc R U . . .
H34B H 0.6374 0.4375 0.2914 0.053 Uiso 1 1 calc R U . . .
C35 C 0.6553(5) 0.2895(5) 0.3286(4) 0.0432(16) Uiso 1 1 d . . . . .
H35A H 0.6780 0.2930 0.3772 0.052 Uiso 1 1 calc R U . . .
H35B H 0.5864 0.2750 0.3374 0.052 Uiso 1 1 calc R U . . .
C36 C 0.7235(5) 0.1270(5) 0.3553(4) 0.0439(17) Uiso 1 1 d . . . . .
H36A H 0.6606 0.1134 0.3847 0.053 Uiso 1 1 calc R U . . .
H36B H 0.7711 0.1299 0.3911 0.053 Uiso 1 1 calc R U . . .
C37 C 0.7563(10) 0.0489(10) 0.3202(8) 0.117(4) Uiso 1 1 d . . . . .
H37A H 0.7810 -0.0082 0.3591 0.140 Uiso 1 1 calc R U . . .
H37B H 0.7008 0.0309 0.2987 0.140 Uiso 1 1 calc R U . . .
C38 C 0.8373(7) 0.0111(7) 0.2206(6) 0.075(3) Uiso 1 1 d . . . . .
H38A H 0.7718 0.0053 0.2065 0.090 Uiso 1 1 calc R U . . .
H38B H 0.8616 -0.0526 0.2521 0.090 Uiso 1 1 calc R U . . .
C39 C 0.8994(8) 0.0362(8) 0.1545(6) 0.081(3) Uiso 1 1 d . . . . .
H39A H 0.9666 0.0343 0.1686 0.097 Uiso 1 1 calc R U . . .
H39B H 0.8986 -0.0116 0.1247 0.097 Uiso 1 1 calc R U . . .
C40 C 0.9416(6) 0.1602(6) 0.0489(5) 0.054(2) Uiso 1 1 d . . . . .
H40A H 0.9133 0.2186 0.0131 0.065 Uiso 1 1 calc R U . . .
H40B H 0.9577 0.1096 0.0213 0.065 Uiso 1 1 calc R U . . .
C41 C 1.0328(7) 0.1828(7) 0.0746(5) 0.069(2) Uiso 1 1 d . . . . .
H41A H 1.0666 0.1232 0.1052 0.083 Uiso 1 1 calc R U . . .
H41B H 1.0769 0.2106 0.0301 0.083 Uiso 1 1 calc R U . . .
C42 C 1.0751(6) 0.2476(6) 0.1713(5) 0.057(2) Uiso 1 1 d . . . . .
H42A H 1.1414 0.2496 0.1456 0.068 Uiso 1 1 calc R U . . .
H42B H 1.0731 0.1871 0.2122 0.068 Uiso 1 1 calc R U . . .
C43 C 1.0513(5) 0.3320(5) 0.2038(4) 0.0470(17) Uiso 1 1 d . . . . .
H43A H 1.0960 0.3289 0.2433 0.056 Uiso 1 1 calc R U . . .
H43B H 1.0588 0.3925 0.1636 0.056 Uiso 1 1 calc R U . . .
C44 C 0.9238(5) 0.4118(5) 0.2641(4) 0.0406(16) Uiso 1 1 d . . . . .
H44A H 0.9261 0.4712 0.2221 0.049 Uiso 1 1 calc R U . . .
H44B H 0.9677 0.4156 0.3023 0.049 Uiso 1 1 calc R U . . .
C45 C 0.8221(5) 0.4029(5) 0.2996(4) 0.0409(16) Uiso 1 1 d . . . . .
H45A H 0.8194 0.3435 0.3418 0.049 Uiso 1 1 calc R U . . .
H45B H 0.7995 0.4590 0.3201 0.049 Uiso 1 1 calc R U . . .
O7 O 0.8303(9) 0.3892(8) 0.0585(7) 0.060 Uiso 0.6 1 d D U P A 1
O8 O 0.7887(8) 0.6068(7) 0.0217(5) 0.060 Uiso 0.6 1 d D U P A 1
O9 O 0.5912(6) 0.6128(7) 0.0534(6) 0.060 Uiso 0.6 1 d D U P A 1
O10 O 0.3800(7) 0.4990(7) 0.1405(6) 0.060 Uiso 0.6 1 d D U P A 1
O11 O 0.4713(6) 0.2943(6) 0.1343(5) 0.060 Uiso 0.6 1 d D U P A 1
O12 O 0.6826(8) 0.2771(9) 0.1176(6) 0.060 Uiso 0.6 1 d D U P A 1
C46 C 0.8935(11) 0.4631(9) 0.0366(9) 0.060 Uiso 0.6 1 d D U P A 1
H46A H 0.9004 0.4846 -0.0195 0.072 Uiso 0.6 1 calc R U P A 1
H46B H 0.9584 0.4365 0.0541 0.072 Uiso 0.6 1 calc R U P A 1
C47 C 0.8610(11) 0.5486(9) 0.0668(9) 0.060 Uiso 0.6 1 d D U P A 1
H47A H 0.8343 0.5271 0.1201 0.072 Uiso 0.6 1 calc R U P A 1
H47B H 0.9168 0.5861 0.0653 0.072 Uiso 0.6 1 calc R U P A 1
C48 C 0.7529(8) 0.6821(9) 0.0561(8) 0.060 Uiso 0.6 1 d D U P A 1
H48A H 0.7609 0.7457 0.0200 0.072 Uiso 0.6 1 calc R U P A 1
H48B H 0.7882 0.6775 0.1014 0.072 Uiso 0.6 1 calc R U P A 1
C49 C 0.6517(8) 0.6698(10) 0.0775(8) 0.060 Uiso 0.6 1 d D U P A 1
H49A H 0.6470 0.6472 0.1335 0.072 Uiso 0.6 1 calc R U P A 1
H49B H 0.6185 0.7357 0.0651 0.072 Uiso 0.6 1 calc R U P A 1
C50 C 0.5151(10) 0.5831(10) 0.1085(7) 0.060 Uiso 0.6 1 d D U P A 1
H50A H 0.4648 0.6378 0.1065 0.072 Uiso 0.6 1 calc R U P A 1
H50B H 0.5406 0.5654 0.1593 0.072 Uiso 0.6 1 calc R U P A 1
C51 C 0.4701(8) 0.5006(9) 0.0982(8) 0.060 Uiso 0.6 1 d D U P A 1
H51A H 0.4612 0.5088 0.0439 0.072 Uiso 0.6 1 calc R U P A 1
H51B H 0.5112 0.4399 0.1170 0.072 Uiso 0.6 1 calc R U P A 1
C52 C 0.3444(11) 0.4085(7) 0.1713(8) 0.060 Uiso 0.6 1 d D U P A 1
H52A H 0.2728 0.4199 0.1706 0.072 Uiso 0.6 1 calc R U P A 1
H52B H 0.3585 0.3897 0.2254 0.072 Uiso 0.6 1 calc R U P A 1
C53 C 0.3717(7) 0.3221(9) 0.1435(8) 0.060 Uiso 0.6 1 d D U P A 1
H53A H 0.3406 0.2676 0.1792 0.072 Uiso 0.6 1 calc R U P A 1
H53B H 0.3441 0.3328 0.0940 0.072 Uiso 0.6 1 calc R U P A 1
C54 C 0.5220(8) 0.2076(8) 0.1323(9) 0.060 Uiso 0.6 1 d D U P A 1
H54A H 0.5083 0.1930 0.0848 0.072 Uiso 0.6 1 calc R U P A 1
H54B H 0.4943 0.1575 0.1748 0.072 Uiso 0.6 1 calc R U P A 1
C55 C 0.6276(8) 0.1958(10) 0.1362(10) 0.060 Uiso 0.6 1 d D U P A 1
H55A H 0.6407 0.1592 0.1887 0.072 Uiso 0.6 1 calc R U P A 1
H55B H 0.6545 0.1542 0.1027 0.072 Uiso 0.6 1 calc R U P A 1
C56 C 0.6957(14) 0.3152(11) 0.0385(7) 0.060 Uiso 0.6 1 d D U P A 1
H56A H 0.6323 0.3272 0.0159 0.072 Uiso 0.6 1 calc R U P A 1
H56B H 0.7379 0.2691 0.0154 0.072 Uiso 0.6 1 calc R U P A 1
C57 C 0.7422(11) 0.4078(10) 0.0241(12) 0.060 Uiso 0.6 1 d D U P A 1
H57A H 0.7540 0.4357 -0.0312 0.072 Uiso 0.6 1 calc R U P A 1
H57B H 0.6985 0.4547 0.0453 0.072 Uiso 0.6 1 calc R U P A 1
O7B O 0.8222(13) 0.3700(12) 0.0525(11) 0.060 Uiso 0.4 1 d D U P A 2
O8B O 0.7946(11) 0.6025(10) -0.0050(8) 0.060 Uiso 0.4 1 d D U P A 2
O9B O 0.6055(9) 0.6020(9) 0.1010(8) 0.060 Uiso 0.4 1 d D U P A 2
O10B O 0.3914(10) 0.4758(10) 0.1186(8) 0.060 Uiso 0.4 1 d D U P A 2
O11B O 0.4773(9) 0.3008(9) 0.1985(8) 0.060 Uiso 0.4 1 d D U P A 2
O12B O 0.6607(12) 0.2777(13) 0.1293(9) 0.060 Uiso 0.4 1 d D U P A 2
C46B C 0.8831(16) 0.4466(13) 0.0242(14) 0.060 Uiso 0.4 1 d D U P A 2
H46C H 0.8863 0.4644 -0.0320 0.072 Uiso 0.4 1 calc R U P A 2
H46D H 0.9496 0.4236 0.0398 0.072 Uiso 0.4 1 calc R U P A 2
C47B C 0.8489(18) 0.5341(13) 0.0514(12) 0.060 Uiso 0.4 1 d D U P A 2
H47C H 0.8074 0.5157 0.0993 0.072 Uiso 0.4 1 calc R U P A 2
H47D H 0.9054 0.5635 0.0616 0.072 Uiso 0.4 1 calc R U P A 2
C48B C 0.7403(12) 0.6861(12) 0.0125(13) 0.060 Uiso 0.4 1 d D U P A 2
H48C H 0.7423 0.7386 -0.0350 0.072 Uiso 0.4 1 calc R U P A 2
H48D H 0.7776 0.7053 0.0484 0.072 Uiso 0.4 1 calc R U P A 2
C49B C 0.6372(12) 0.6868(12) 0.0444(11) 0.060 Uiso 0.4 1 d D U P A 2
H49C H 0.6237 0.7423 0.0671 0.072 Uiso 0.4 1 calc R U P A 2
H49D H 0.5956 0.6996 0.0014 0.072 Uiso 0.4 1 calc R U P A 2
C50B C 0.5104(12) 0.5914(15) 0.0811(11) 0.060 Uiso 0.4 1 d D U P A 2
H50C H 0.5133 0.5829 0.0291 0.072 Uiso 0.4 1 calc R U P A 2
H50D H 0.4650 0.6485 0.0841 0.072 Uiso 0.4 1 calc R U P A 2
C51B C 0.4791(12) 0.5026(13) 0.1390(12) 0.060 Uiso 0.4 1 d D U P A 2
H51C H 0.5309 0.4491 0.1414 0.072 Uiso 0.4 1 calc R U P A 2
H51D H 0.4681 0.5155 0.1897 0.072 Uiso 0.4 1 calc R U P A 2
C52B C 0.3343(14) 0.3968(12) 0.1425(11) 0.060 Uiso 0.4 1 d D U P A 2
H52C H 0.3302 0.3688 0.0993 0.072 Uiso 0.4 1 calc R U P A 2
H52D H 0.2676 0.4197 0.1584 0.072 Uiso 0.4 1 calc R U P A 2
C53B C 0.3749(10) 0.3201(14) 0.2070(11) 0.060 Uiso 0.4 1 d D U P A 2
H53C H 0.3575 0.3400 0.2546 0.072 Uiso 0.4 1 calc R U P A 2
H53D H 0.3443 0.2599 0.2118 0.072 Uiso 0.4 1 calc R U P A 2
C54B C 0.5025(12) 0.2210(12) 0.1729(12) 0.060 Uiso 0.4 1 d D U P A 2
H54C H 0.4671 0.2282 0.1273 0.072 Uiso 0.4 1 calc R U P A 2
H54D H 0.4785 0.1652 0.2122 0.072 Uiso 0.4 1 calc R U P A 2
C55B C 0.6060(12) 0.1964(15) 0.1533(14) 0.060 Uiso 0.4 1 d D U P A 2
H55C H 0.6344 0.1511 0.1982 0.072 Uiso 0.4 1 calc R U P A 2
H55D H 0.6114 0.1629 0.1123 0.072 Uiso 0.4 1 calc R U P A 2
C56B C 0.677(2) 0.2996(17) 0.0493(10) 0.060 Uiso 0.4 1 d D U P A 2
H56C H 0.6146 0.3097 0.0256 0.072 Uiso 0.4 1 calc R U P A 2
H56D H 0.7172 0.2458 0.0341 0.072 Uiso 0.4 1 calc R U P A 2
C57B C 0.7296(15) 0.3905(15) 0.0239(19) 0.060 Uiso 0.4 1 d D U P A 2
H57C H 0.7361 0.4122 -0.0322 0.072 Uiso 0.4 1 calc R U P A 2
H57D H 0.6923 0.4426 0.0433 0.072 Uiso 0.4 1 calc R U P A 2

loop_
_atom_site_aniso_label
_atom_site_aniso_U_11
_atom_site_aniso_U_22
_atom_site_aniso_U_33
_atom_site_aniso_U_23
_atom_site_aniso_U_13
_atom_site_aniso_U_12
Th1 0.02060(11) 0.02607(12) 0.01816(11) -0.00258(8) 0.00363(7) 0.00065(8)
Si1 0.0311(10) 0.0654(13) 0.0251(9) -0.0086(9) 0.0117(7) -0.0002(9)
Si2 0.0511(12) 0.0358(10) 0.0341(10) -0.0100(8) -0.0066(8) -0.0030(9)
Si3 0.0247(9) 0.0596(13) 0.0404(11) -0.0016(9) 0.0031(8) -0.0044(9)
Si4 0.0404(11) 0.0303(10) 0.0454(11) 0.0019(8) 0.0166(9) 0.0034(8)
Si5 0.0434(10) 0.0294(9) 0.0236(9) -0.0018(7) 0.0086(7) -0.0001(8)
Si6 0.0330(9) 0.0403(10) 0.0277(9) -0.0105(8) 0.0017(7) -0.0076(8)
C1 0.032(3) 0.044(4) 0.024(3) -0.012(3) 0.004(3) 0.004(3)
C2 0.029(3) 0.036(3) 0.025(3) -0.010(3) 0.002(2) 0.005(3)
C3 0.040(4) 0.039(4) 0.025(3) -0.011(3) -0.003(3) -0.001(3)
C4 0.031(3) 0.047(4) 0.023(3) -0.011(3) -0.004(3) 0.006(3)
C5 0.037(3) 0.038(3) 0.018(3) -0.007(3) 0.004(2) 0.001(3)
C6 0.056(5) 0.113(8) 0.031(4) -0.018(5) 0.017(4) 0.022(5)
C7 0.047(4) 0.079(6) 0.041(4) -0.006(4) 0.014(3) -0.018(4)
C8 0.026(4) 0.091(6) 0.041(4) -0.006(4) 0.008(3) -0.003(4)
C9 0.050(5) 0.047(5) 0.117(8) -0.008(5) -0.012(5) -0.009(4)
C10 0.152(10) 0.049(5) 0.039(5) -0.013(4) -0.014(5) -0.026(6)
C11 0.061(5) 0.041(4) 0.041(4) -0.012(3) 0.000(3) 0.002(4)
C12 0.023(3) 0.037(4) 0.035(4) 0.000(3) 0.009(3) 0.006(3)
C13 0.029(3) 0.035(3) 0.028(3) 0.002(3) 0.002(3) 0.008(3)
C14 0.034(3) 0.025(3) 0.032(3) -0.002(3) 0.008(3) 0.005(3)
C15 0.031(3) 0.030(3) 0.032(3) -0.006(3) 0.006(3) 0.005(3)
C16 0.030(3) 0.038(4) 0.025(3) -0.005(3) 0.007(3) 0.011(3)
C17 0.031(4) 0.120(8) 0.063(6) -0.019(6) 0.005(4) 0.014(5)
C18 0.051(5) 0.094(7) 0.049(5) 0.003(5) -0.003(4) -0.041(5)
C19 0.041(4) 0.060(5) 0.053(5) -0.008(4) -0.005(3) -0.005(4)
C20 0.099(7) 0.044(5) 0.042(5) 0.012(4) 0.033(5) 0.008(4)
C21 0.047(5) 0.036(4) 0.106(7) 0.001(4) 0.006(5) -0.005(4)
C22 0.050(4) 0.034(4) 0.050(4) 0.001(3) 0.009(3) 0.010(3)
C23 0.030(3) 0.031(3) 0.019(3) 0.002(2) 0.003(2) 0.000(3)
C24 0.031(3) 0.031(3) 0.023(3) -0.008(3) 0.001(2) 0.001(3)
C25 0.027(3) 0.035(3) 0.026(3) -0.010(3) 0.000(2) -0.002(3)
C26 0.028(3) 0.035(3) 0.022(3) -0.004(3) 0.001(2) 0.003(3)
C27 0.034(3) 0.027(3) 0.019(3) -0.005(2) -0.003(2) 0.007(3)
C28 0.070(5) 0.040(4) 0.041(4) -0.012(3) 0.018(4) -0.014(4)
C29 0.061(5) 0.045(4) 0.028(4) -0.003(3) 0.007(3) 0.007(4)
C30 0.044(4) 0.039(4) 0.031(3) -0.002(3) 0.009(3) -0.002(3)
C31 0.061(5) 0.063(5) 0.050(5) -0.011(4) -0.016(4) -0.017(4)
C32 0.056(5) 0.055(5) 0.064(5) -0.035(4) 0.020(4) -0.020(4)
C33 0.044(4) 0.047(4) 0.037(4) -0.013(3) 0.006(3) -0.016(3)
Na1 0.0314(13) 0.0474(15) 0.0344(14) -0.0171(12) -0.0002(10) 0.0005(11)
O1 0.041(3) 0.055(3) 0.032(2) -0.014(2) 0.005(2) 0.000(2)
O2 0.049(3) 0.048(3) 0.032(2) -0.007(2) -0.001(2) 0.015(2)
O3 0.132(6) 0.055(4) 0.047(3) 0.005(3) 0.046(4) 0.019(4)
O4 0.076(4) 0.044(3) 0.039(3) -0.010(2) -0.014(3) 0.018(3)
O5 0.053(3) 0.062(3) 0.045(3) -0.024(3) -0.013(2) 0.022(3)
O6 0.035(2) 0.043(3) 0.039(3) -0.013(2) 0.003(2) -0.005(2)

loop_
_atom_type_symbol
_atom_type_description
_atom_type_scat_dispersion_real
_atom_type_scat_dispersion_imag
_atom_type_scat_source
C C 0.0033 0.0016 'International Tables Vol C Tables 4.2.6.8 and 6.1.1.4'
H H 0.0000 0.0000 'International Tables Vol C Tables 4.2.6.8 and 6.1.1.4'
O O 0.0106 0.0060 'International Tables Vol C Tables 4.2.6.8 and 6.1.1.4'
Na Na 0.0362 0.0249 'International Tables Vol C Tables 4.2.6.8 and 6.1.1.4'
Si Si 0.0817 0.0704 'International Tables Vol C Tables 4.2.6.8 and 6.1.1.4'
Th Th -7.2400 8.8979 'International Tables Vol C Tables 4.2.6.8 and 6.1.1.4'

loop_
_geom_angle_atom_site_label_1
_geom_angle_atom_site_label_2
_geom_angle_atom_site_label_3
_geom_angle
_geom_angle_site_symmetry_1
_geom_angle_site_symmetry_3
_geom_angle_publ_flag
Cnt1 Th1 Cnt2 120.0 . . ?
Cnt1 Th1 Cnt3 120.1 . . ?
Cnt2 Th1 Cnt3 119.9 . . ?
C13 Th1 C2 119.76(19) . . ?
C13 Th1 C24 119.82(18) . . ?
C2 Th1 C24 120.39(18) . . ?
C13 Th1 C25 132.53(19) . . ?
C2 Th1 C25 100.30(18) . . ?
C24 Th1 C25 30.25(17) . . ?
C13 Th1 C12 29.91(17) . . ?
C2 Th1 C12 129.99(19) . . ?
C24 Th1 C12 103.46(18) . . ?
C25 Th1 C12 129.15(19) . . ?
C13 Th1 C14 29.77(19) . . ?
C2 Th1 C14 132.55(18) . . ?
C24 Th1 C14 100.00(18) . . ?
C25 Th1 C14 103.92(19) . . ?
C12 Th1 C14 49.89(18) . . ?
C13 Th1 C3 100.29(19) . . ?
C2 Th1 C3 29.98(18) . . ?
C24 Th1 C3 134.49(18) . . ?
C25 Th1 C3 126.04(18) . . ?
C12 Th1 C3 101.4(2) . . ?
C14 Th1 C3 125.06(19) . . ?
C13 Th1 C4 73.42(19) . . ?
C2 Th1 C4 47.72(18) . . ?
C24 Th1 C4 164.05(18) . . ?
C25 Th1 C4 146.59(17) . . ?
C12 Th1 C4 84.08(19) . . ?
C14 Th1 C4 95.60(19) . . ?
C3 Th1 C4 29.63(18) . . ?
C13 Th1 C16 47.83(18) . . ?
C2 Th1 C16 158.3(2) . . ?
C24 Th1 C16 75.38(18) . . ?
C25 Th1 C16 99.76(18) . . ?
C12 Th1 C16 29.39(19) . . ?
C14 Th1 C16 48.49(17) . . ?
C3 Th1 C16 128.39(19) . . ?
C4 Th1 C16 113.43(19) . . ?
C13 Th1 C15 47.7(2) . . ?
C2 Th1 C15 161.57(18) . . ?
C24 Th1 C15 73.37(18) . . ?
C25 Th1 C15 86.64(18) . . ?
C12 Th1 C15 48.4(2) . . ?
C14 Th1 C15 29.36(18) . . ?
C3 Th1 C15 147.32(19) . . ?
C4 Th1 C15 120.96(19) . . ?
C16 Th1 C15 28.59(18) . . ?
C13 Th1 C1 103.48(18) . . ?
C2 Th1 C1 29.48(18) . . ?
C24 Th1 C1 128.61(18) . . ?
C25 Th1 C1 99.60(18) . . ?
C12 Th1 C1 127.16(18) . . ?
C14 Th1 C1 105.69(18) . . ?
C3 Th1 C1 49.97(19) . . ?
C4 Th1 C1 48.42(19) . . ?
C16 Th1 C1 151.05(18) . . ?
C15 Th1 C1 132.80(18) . . ?
C13 Th1 C26 161.63(19) . . ?
C2 Th1 C26 73.76(18) . . ?
C24 Th1 C26 47.90(17) . . ?
C25 Th1 C26 29.44(17) . . ?
C12 Th1 C26 150.04(18) . . ?
C14 Th1 C26 132.04(19) . . ?
C3 Th1 C26 96.87(18) . . ?
C4 Th1 C26 121.46(17) . . ?
C16 Th1 C26 123.27(18) . . ?
C15 Th1 C26 115.73(18) . . ?
C1 Th1 C26 82.68(17) . . ?
C13 Th1 C23 130.38(17) . . ?
C2 Th1 C23 103.93(18) . . ?
C24 Th1 C23 29.43(18) . . ?
C25 Th1 C23 49.76(17) . . ?
C12 Th1 C23 103.23(17) . . ?
C14 Th1 C23 122.89(18) . . ?
C3 Th1 C23 107.53(18) . . ?
C4 Th1 C23 135.54(19) . . ?
C16 Th1 C23 83.00(17) . . ?
C15 Th1 C23 93.61(18) . . ?
C1 Th1 C23 125.93(17) . . ?
C26 Th1 C23 48.13(17) . . ?
C13 Th1 C5 75.48(18) . . ?
C2 Th1 C5 47.42(18) . . ?
C24 Th1 C5 156.24(18) . . ?
C25 Th1 C5 125.99(17) . . ?
C12 Th1 C5 97.81(18) . . ?
C14 Th1 C5 85.61(18) . . ?
C3 Th1 C5 48.52(18) . . ?
C4 Th1 C5 28.42(18) . . ?
C16 Th1 C5 123.16(18) . . ?
C15 Th1 C5 114.96(18) . . ?
C1 Th1 C5 29.38(18) . . ?
C26 Th1 C5 112.05(17) . . ?
C23 Th1 C5 151.34(18) . . ?
C13 Th1 C27 158.50(17) . . ?
C2 Th1 C27 76.00(17) . . ?
C24 Th1 C27 47.63(17) . . ?
C25 Th1 C27 48.46(18) . . ?
C12 Th1 C27 129.01(17) . . ?
C14 Th1 C27 147.58(18) . . ?
C3 Th1 C27 87.30(18) . . ?
C4 Th1 C27 116.82(18) . . ?
C16 Th1 C27 112.13(17) . . ?
C15 Th1 C27 120.21(17) . . ?
C1 Th1 C27 96.81(17) . . ?
C26 Th1 C27 28.43(17) . . ?
C23 Th1 C27 29.19(16) . . ?
C5 Th1 C27 123.00(17) . . ?
C1 Si1 C7 111.8(3) . . ?
C1 Si1 C6 108.5(4) . . ?
C7 Si1 C6 108.5(4) . . ?
C1 Si1 C8 111.9(3) . . ?
C7 Si1 C8 111.3(4) . . ?
C6 Si1 C8 104.4(4) . . ?
C3 Si2 C11 110.4(3) . . ?
C3 Si2 C9 115.2(3) . . ?
C11 Si2 C9 108.6(4) . . ?
C3 Si2 C10 108.2(3) . . ?
C11 Si2 C10 105.8(4) . . ?
C9 Si2 C10 108.2(5) . . ?
C12 Si3 C17 107.8(4) . . ?
C12 Si3 C19 112.1(3) . . ?
C17 Si3 C19 106.2(4) . . ?
C12 Si3 C18 112.6(3) . . ?
C17 Si3 C18 106.9(4) . . ?
C19 Si3 C18 110.9(4) . . ?
C14 Si4 C20 112.7(3) . . ?
C14 Si4 C22 106.5(3) . . ?
C20 Si4 C22 107.0(4) . . ?
C14 Si4 C21 112.6(3) . . ?
C20 Si4 C21 110.6(5) . . ?
C22 Si4 C21 106.9(4) . . ?
C23 Si5 C28 110.9(3) . . ?
C23 Si5 C30 113.2(3) . . ?
C28 Si5 C30 111.0(3) . . ?
C23 Si5 C29 108.2(3) . . ?
C28 Si5 C29 108.3(4) . . ?
C30 Si5 C29 105.0(3) . . ?
C25 Si6 C33 117.5(3) . . ?
C25 Si6 C32 108.7(3) . . ?
C33 Si6 C32 109.5(3) . . ?
C25 Si6 C31 108.1(3) . . ?
C33 Si6 C31 105.3(4) . . ?
C32 Si6 C31 107.3(4) . . ?
C2 C1 C5 104.0(5) . . ?
C2 C1 Si1 126.1(5) . . ?
C5 C1 Si1 127.1(5) . . ?
C2 C1 Th1 72.9(3) . . ?
C5 C1 Th1 75.6(3) . . ?
Si1 C1 Th1 130.6(3) . . ?
C1 C2 C3 112.3(5) . . ?
C1 C2 Th1 77.6(3) . . ?
C3 C2 Th1 76.7(3) . . ?
C4 C3 C2 103.3(6) . . ?
C4 C3 Si2 129.0(5) . . ?
C2 C3 Si2 124.3(5) . . ?
C4 C3 Th1 75.5(4) . . ?
C2 C3 Th1 73.4(3) . . ?
Si2 C3 Th1 131.4(3) . . ?
C5 C4 C3 110.3(6) . . ?
C5 C4 Th1 76.5(4) . . ?
C3 C4 Th1 74.9(3) . . ?
C4 C5 C1 110.1(6) . . ?
C4 C5 Th1 75.0(3) . . ?
C1 C5 Th1 75.0(3) . . ?
C16 C12 C13 104.5(6) . . ?
C16 C12 Si3 125.4(5) . . ?
C13 C12 Si3 125.4(5) . . ?
C16 C12 Th1 76.0(3) . . ?
C13 C12 Th1 73.4(3) . . ?
Si3 C12 Th1 134.4(3) . . ?
C14 C13 C12 111.2(6) . . ?
C14 C13 Th1 76.8(3) . . ?
C12 C13 Th1 76.7(3) . . ?
C15 C14 C13 104.5(5) . . ?
C15 C14 Si4 125.9(5) . . ?
C13 C14 Si4 124.5(5) . . ?
C15 C14 Th1 76.0(3) . . ?
C13 C14 Th1 73.4(3) . . ?
Si4 C14 Th1 135.0(3) . . ?
C16 C15 C14 110.0(6) . . ?
C16 C15 Th1 75.6(3) . . ?
C14 C15 Th1 74.6(3) . . ?
C15 C16 C12 109.8(6) . . ?
C15 C16 Th1 75.8(3) . . ?
C12 C16 Th1 74.6(3) . . ?
C24 C23 C27 105.1(5) . . ?
C24 C23 Si5 125.2(4) . . ?
C27 C23 Si5 125.7(5) . . ?
C24 C23 Th1 72.8(3) . . ?
C27 C23 Th1 75.6(3) . . ?
Si5 C23 Th1 133.9(3) . . ?
C23 C24 C25 110.8(5) . . ?
C23 C24 Th1 77.8(3) . . ?
C25 C24 Th1 75.8(3) . . ?
C26 C25 C24 104.2(5) . . ?
C26 C25 Si6 129.3(4) . . ?
C24 C25 Si6 122.2(4) . . ?
C26 C25 Th1 76.6(3) . . ?
C24 C25 Th1 74.0(3) . . ?
Si6 C25 Th1 132.2(3) . . ?
C27 C26 C25 110.1(5) . . ?
C27 C26 Th1 76.3(3) . . ?
C25 C26 Th1 74.0(3) . . ?
C26 C27 C23 109.8(5) . . ?
C26 C27 Th1 75.2(3) . . ?
C23 C27 Th1 75.2(3) . . ?
O12 Na1 O6 149.4(3) . . ?
O12 Na1 O2 83.8(3) . . ?
O6 Na1 O2 99.38(17) . . ?
O6 Na1 O7B 99.9(3) . . ?
O2 Na1 O7B 135.8(4) . . ?
O12 Na1 O7 65.6(3) . . ?
O6 Na1 O7 92.7(3) . . ?
O2 Na1 O7 135.1(3) . . ?
O12 Na1 O4 79.8(3) . . ?
O6 Na1 O4 123.22(19) . . ?
O2 Na1 O4 118.0(2) . . ?
O7B Na1 O4 82.5(4) . . ?
O7 Na1 O4 89.2(3) . . ?
O12 Na1 O1 90.4(3) . . ?
O6 Na1 O1 64.70(16) . . ?
O2 Na1 O1 63.96(16) . . ?
O7B Na1 O1 89.6(4) . . ?
O7 Na1 O1 83.4(3) . . ?
O4 Na1 O1 169.57(19) . . ?
O6 Na1 O12B 148.1(4) . . ?
O2 Na1 O12B 76.8(3) . . ?
O7B Na1 O12B 66.0(5) . . ?
O4 Na1 O12B 84.7(4) . . ?
O1 Na1 O12B 85.9(4) . . ?
O12 Na1 O3 101.7(3) . . ?
O6 Na1 O3 106.8(2) . . ?
O2 Na1 O3 62.85(17) . . ?
O7B Na1 O3 144.0(4) . . ?
O7 Na1 O3 151.6(3) . . ?
O4 Na1 O3 62.88(18) . . ?
O1 Na1 O3 123.42(18) . . ?
O12B Na1 O3 99.5(4) . . ?
O12 Na1 O5 124.0(3) . . ?
O6 Na1 O5 62.89(16) . . ?
O2 Na1 O5 150.22(18) . . ?
O7B Na1 O5 73.3(4) . . ?
O7 Na1 O5 72.5(3) . . ?
O4 Na1 O5 63.88(18) . . ?
O1 Na1 O5 120.20(18) . . ?
O12B Na1 O5 131.2(4) . . ?
O3 Na1 O5 97.9(2) . . ?
C34 O1 C45 113.1(5) . . ?
C34 O1 Na1 106.6(4) . . ?
C45 O1 Na1 109.7(4) . . ?
C35 O2 C36 114.6(5) . . ?
C35 O2 Na1 121.8(4) . . ?
C36 O2 Na1 120.6(4) . . ?
C38 O3 C37 106.2(9) . . ?
C38 O3 Na1 116.0(5) . . ?
C37 O3 Na1 118.4(7) . . ?
C39 O4 C40 112.1(7) . . ?
C39 O4 Na1 113.9(5) . . ?
C40 O4 Na1 110.4(5) . . ?
C42 O5 C41 113.7(6) . . ?
C42 O5 Na1 110.3(4) . . ?
C41 O5 Na1 117.7(5) . . ?
C44 O6 C43 112.1(5) . . ?
C44 O6 Na1 118.0(4) . . ?
C43 O6 Na1 121.3(4) . . ?
O1 C34 C35 113.1(6) . . ?
O2 C35 C34 107.6(6) . . ?
O2 C36 C37 112.3(8) . . ?
O3 C37 C36 111.2(10) . . ?
O3 C38 C39 112.5(9) . . ?
O4 C39 C38 111.8(9) . . ?
O4 C40 C41 113.0(7) . . ?
O5 C41 C40 108.2(7) . . ?
O5 C42 C43 108.9(6) . . ?
O6 C43 C42 108.6(6) . . ?
O6 C44 C45 108.8(6) . . ?
O1 C45 C44 107.2(5) . . ?
C57 O7 C46 116.2(12) . . ?
C57 O7 Na1 114.2(10) . . ?
C46 O7 Na1 125.6(10) . . ?
C47 O8 C48 107.4(10) . . ?
C50 O9 C49 111.3(10) . . ?
C52 O10 C51 116.8(10) . . ?
C54 O11 C53 132.5(10) . . ?
C56 O12 C55 111.4(11) . . ?
C56 O12 Na1 114.9(9) . . ?
C55 O12 Na1 115.2(9) . . ?
O7 C46 C47 114.2(12) . . ?
O8 C47 C46 109.0(11) . . ?
O8 C48 C49 106.0(11) . . ?
O9 C49 C48 128.5(11) . . ?
O9 C50 C51 113.1(10) . . ?
O10 C51 C50 105.8(9) . . ?
O10 C52 C53 126.0(11) . . ?
O11 C53 C52 117.0(11) . . ?
O11 C54 C55 119.8(11) . . ?
O12 C55 C54 120.9(12) . . ?
O12 C56 C57 107.9(13) . . ?
O7 C57 C56 109.0(12) . . ?
C57B O7B C46B 113.3(17) . . ?
C57B O7B Na1 115.3(15) . . ?
C46B O7B Na1 123.4(14) . . ?
C47B O8B C48B 120.4(15) . . ?
C50B O9B C49B 104.8(13) . . ?
C52B O10B C51B 137.1(15) . . ?
C54B O11B C53B 111.5(15) . . ?
C56B O12B C55B 108.2(16) . . ?
C56B O12B Na1 107.4(14) . . ?
C55B O12B Na1 115.5(14) . . ?
O7B C46B C47B 113.3(17) . . ?
O8B C47B C46B 109.7(16) . . ?
O8B C48B C49B 123.3(17) . . ?
O9B C49B C48B 119.1(16) . . ?
O9B C50B C51B 104.4(12) . . ?
O10B C51B C50B 109.7(13) . . ?
O10B C52B C53B 112.3(16) . . ?
O11B C53B C52B 113.7(15) . . ?
O11B C54B C55B 118.6(16) . . ?
O12B C55B C54B 113.4(17) . . ?
O12B C56B C57B 108(2) . . ?
O7B C57B C56B 108.2(18) . . ?

loop_
_geom_bond_atom_site_label_1
_geom_bond_atom_site_label_2
_geom_bond_distance
_geom_bond_site_symmetry_2
_geom_bond_publ_flag
Th1 Cnt1 2.527 . ?
Th1 Cnt2 2.521 . ?
Th1 Cnt3 2.531 . ?
Th1 C13 2.754(6) . ?
Th1 C2 2.757(6) . ?
Th1 C24 2.761(6) . ?
Th1 C25 2.785(6) . ?
Th1 C12 2.796(6) . ?
Th1 C14 2.798(6) . ?
Th1 C3 2.800(6) . ?
Th1 C4 2.807(6) . ?
Th1 C16 2.813(6) . ?
Th1 C15 2.816(6) . ?
Th1 C1 2.818(6) . ?
Th1 C26 2.818(6) . ?
Th1 C23 2.826(6) . ?
Th1 C5 2.826(6) . ?
Th1 C27 2.832(5) . ?
Si1 C1 1.849(7) . ?
Si1 C7 1.866(9) . ?
Si1 C6 1.881(8) . ?
Si1 C8 1.882(8) . ?
Si2 C3 1.837(7) . ?
Si2 C11 1.861(7) . ?
Si2 C9 1.863(9) . ?
Si2 C10 1.877(8) . ?
Si3 C12 1.847(7) . ?
Si3 C17 1.865(9) . ?
Si3 C19 1.866(8) . ?
Si3 C18 1.875(8) . ?
Si4 C14 1.839(6) . ?
Si4 C20 1.861(8) . ?
Si4 C22 1.879(7) . ?
Si4 C21 1.882(9) . ?
Si5 C23 1.846(6) . ?
Si5 C28 1.871(7) . ?
Si5 C30 1.872(7) . ?
Si5 C29 1.879(7) . ?
Si6 C25 1.848(6) . ?
Si6 C33 1.861(7) . ?
Si6 C32 1.869(7) . ?
Si6 C31 1.883(8) . ?
C1 C2 1.419(9) . ?
C1 C5 1.431(9) . ?
C2 C3 1.438(9) . ?
C3 C4 1.434(9) . ?
C4 C5 1.383(9) . ?
C12 C16 1.423(9) . ?
C12 C13 1.433(8) . ?
C13 C14 1.426(9) . ?
C14 C15 1.423(9) . ?
C15 C16 1.390(9) . ?
C23 C24 1.421(9) . ?
C23 C27 1.426(8) . ?
C24 C25 1.447(8) . ?
C25 C26 1.424(8) . ?
C26 C27 1.388(9) . ?
Na1 O12 2.429(13) . ?
Na1 O6 2.519(5) . ?
Na1 O2 2.520(5) . ?
Na1 O7B 2.541(19) . ?
Na1 O7 2.579(13) . ?
Na1 O4 2.583(5) . ?
Na1 O1 2.589(5) . ?
Na1 O12B 2.593(19) . ?
Na1 O3 2.617(6) . ?
Na1 O5 2.652(6) . ?
O1 C34 1.414(8) . ?
O1 C45 1.421(8) . ?
O2 C35 1.410(8) . ?
O2 C36 1.412(8) . ?
O3 C38 1.344(11) . ?
O3 C37 1.415(14) . ?
O4 C39 1.403(11) . ?
O4 C40 1.410(9) . ?
O5 C42 1.398(9) . ?
O5 C41 1.427(10) . ?
O6 C44 1.414(8) . ?
O6 C43 1.417(8) . ?
C34 C35 1.512(10) . ?
C36 C37 1.452(14) . ?
C38 C39 1.403(13) . ?
C40 C41 1.494(12) . ?
C42 C43 1.488(10) . ?
C44 C45 1.498(9) . ?
O7 C57 1.401(9) . ?
O7 C46 1.409(9) . ?
O8 C47 1.417(9) . ?
O8 C48 1.419(9) . ?
O9 C50 1.405(9) . ?
O9 C49 1.417(9) . ?
O10 C52 1.403(9) . ?
O10 C51 1.403(9) . ?
O11 C54 1.375(9) . ?
O11 C53 1.402(9) . ?
O12 C56 1.407(9) . ?
O12 C55 1.419(9) . ?
C46 C47 1.492(9) . ?
C48 C49 1.438(9) . ?
C50 C51 1.470(9) . ?
C52 C53 1.470(9) . ?
C54 C55 1.466(9) . ?
C56 C57 1.500(9) . ?
O7B C57B 1.410(10) . ?
O7B C46B 1.422(10) . ?
O8B C47B 1.436(10) . ?
O8B C48B 1.445(9) . ?
O9B C50B 1.441(10) . ?
O9B C49B 1.457(9) . ?
O10B C52B 1.412(9) . ?
O10B C51B 1.433(9) . ?
O11B C54B 1.357(9) . ?
O11B C53B 1.419(9) . ?
O12B C56B 1.416(10) . ?
O12B C55B 1.417(10) . ?
C46B C47B 1.494(10) . ?
C48B C49B 1.490(10) . ?
C50B C51B 1.505(10) . ?
C52B C53B 1.496(10) . ?
C54B C55B 1.474(10) . ?
C56B C57B 1.515(10) . ?
